data_4302094
loop_
_publ_author_name
'Aline Nonat'
'Daniel Imbert'
'Jacques P\'ecaut'
'Marion Giraud'
'Marinella Mazzanti'

_publ_contact_author
;
      Dr Marinella Mazzanti
      LCIB (UMR-E 3 CEA-UJF)
      DRFMC, CEA Grenoble
      17, rue des Martyrs
      38054 Grenoble cedex 9
;
_publ_section_title
;
Structural and Photophysical Studies of Highly Stable Lanthanide Complexes
of Tripodal 8-Hydroxyquinolinate Ligands Based on 1,4,7-Triazacyclononane
;
_journal_name_full 'Inorganic Chemistry'
_journal_page_first 4207
_journal_page_last 4218
_journal_paper_doi 10.1021/ic9000076
_journal_volume 48
_journal_year 2009
_chemical_formula_sum 'C36 H33 N6 Nd O3'
_chemical_formula_weight 741.92
_chemical_name_systematic
; 
 ? 
;
_space_group_IT_number 14
_symmetry_cell_setting monoclinic
_symmetry_space_group_name_Hall '-P 2ybc'
_symmetry_space_group_name_H-M 'P 1 21/c 1'
_atom_sites_solution_hydrogens difmap
_atom_sites_solution_primary direct
_atom_sites_solution_secondary difmap
_audit_creation_method SHELXL-97
_cell_angle_alpha 90.00
_cell_angle_beta 108.902(7)
_cell_angle_gamma 90.00
_cell_formula_units_Z 4
_cell_length_a 11.701(2)
_cell_length_b 33.114(6)
_cell_length_c 8.1031(17)
_cell_measurement_temperature 223(2)
_cell_volume 2970.4(10)
_computing_cell_refinement 'Bruker SMART'
_computing_data_collection 'Bruker SMART'
_computing_data_reduction 'Bruker SAINT'
_computing_molecular_graphics 'Bruker SHELXTL'
_computing_publication_material 'Bruker SHELXTL'
_computing_structure_refinement 'SHELXL-97 (Sheldrick, 1997)'
_computing_structure_solution 'SHELXS-97 (Sheldrick, 1990)'
_diffrn_ambient_temperature 223(2)
_diffrn_measured_fraction_theta_full 0.684
_diffrn_measured_fraction_theta_max 0.684
_diffrn_measurement_device_type 'CCD area detector'
_diffrn_measurement_method 'phi and omega scans'
_diffrn_radiation_monochromator graphite
_diffrn_radiation_source 'fine-focus sealed tube'
_diffrn_radiation_type MoK\a
_diffrn_radiation_wavelength 0.71073
_diffrn_reflns_av_R_equivalents 0.0193
_diffrn_reflns_av_sigmaI/netI 0.0318
_diffrn_reflns_limit_h_max 15
_diffrn_reflns_limit_h_min -15
_diffrn_reflns_limit_k_max 44
_diffrn_reflns_limit_k_min -9
_diffrn_reflns_limit_l_max 9
_diffrn_reflns_limit_l_min -10
_diffrn_reflns_number 9681
_diffrn_reflns_theta_full 29.04
_diffrn_reflns_theta_max 29.04
_diffrn_reflns_theta_min 1.84
_exptl_absorpt_coefficient_mu 1.798
_exptl_absorpt_correction_T_max 0.931
_exptl_absorpt_correction_T_min 0.835
_exptl_absorpt_correction_type multi-scan
_exptl_crystal_colour yellow
_exptl_crystal_density_diffrn 1.659
_exptl_crystal_density_meas 0
_exptl_crystal_density_method 'not measured'
_exptl_crystal_description plate
_exptl_crystal_F_000 1500
_exptl_crystal_size_max 0.10
_exptl_crystal_size_mid 0.10
_exptl_crystal_size_min 0.04
_refine_diff_density_max 1.017
_refine_diff_density_min -1.637
_refine_diff_density_rms 0.088
_refine_ls_extinction_method none
_refine_ls_goodness_of_fit_ref 1.236
_refine_ls_hydrogen_treatment refal
_refine_ls_matrix_type full
_refine_ls_number_parameters 547
_refine_ls_number_reflns 5417
_refine_ls_number_restraints 0
_refine_ls_restrained_S_all 1.236
_refine_ls_R_factor_all 0.0503
_refine_ls_R_factor_gt 0.0408
_refine_ls_shift/su_max 0.002
_refine_ls_shift/su_mean 0.000
_refine_ls_structure_factor_coef Fsqd
_refine_ls_weighting_details 'calc w=1/[\s^2^(Fo^2^)+(0.0071P)^2^+7.2756P] where P=(Fo^2^+2Fc^2^)/3'
_refine_ls_weighting_scheme calc
_refine_ls_wR_factor_gt 0.0717
_refine_ls_wR_factor_ref 0.0738
_reflns_number_gt 4661
_reflns_number_total 5417
_reflns_threshold_expression >2sigma(I)
_cod_data_source_file ic9000076_si_001_1.cif
_cod_data_source_block NdThqtcn
_cod_depositor_comments
;
The following automatic conversions were performed:
'_symmetry_cell_setting' value 'Monoclinic' changed to 'monoclinic'
according to '/home/saulius/struct/CIF-dictionaries/cif_core.dic'
dictionary named 'cif_core.dic' version 2.4.1 from 2010-06-29.

Automatic conversion script
Id: cif_fix_enum 1527 2010-12-29 10:47:43Z saulius 
;
_cod_original_sg_symbol_H-M P2(1)/c
_cod_database_code 4302094

loop_
_symmetry_equiv_pos_as_xyz
'x, y, z'
'-x, y+1/2, -z+1/2'
'-x, -y, -z'
'x, -y-1/2, z-1/2'

loop_
_atom_site_label
_atom_site_type_symbol
_atom_site_fract_x
_atom_site_fract_y
_atom_site_fract_z
_atom_site_U_iso_or_equiv
_atom_site_adp_type
_atom_site_occupancy
_atom_site_symmetry_multiplicity
_atom_site_calc_flag
_atom_site_refinement_flags
_atom_site_disorder_assembly
_atom_site_disorder_group
Nd Nd 0.28105(2) 0.387193(6) 0.54081(4) 0.02440(8) Uani 1 1 d . . .
O1 O 0.0850(3) 0.38138(8) 0.5710(5) 0.0375(9) Uani 1 1 d . . .
O2 O 0.3373(3) 0.44099(9) 0.7519(4) 0.0326(8) Uani 1 1 d . . .
O3 O 0.3539(3) 0.33529(9) 0.7573(5) 0.0344(8) Uani 1 1 d . . .
N1 N 0.3487(4) 0.33895(11) 0.3061(6) 0.0315(11) Uani 1 1 d . . .
N2 N 0.1811(3) 0.40661(11) 0.1873(5) 0.0302(10) Uani 1 1 d . . .
N3 N 0.4374(4) 0.42172(11) 0.3838(6) 0.0308(10) Uani 1 1 d . . .
N4 N 0.1680(4) 0.31929(10) 0.4346(5) 0.0297(10) Uani 1 1 d . . .
N5 N 0.1725(4) 0.45673(10) 0.4471(6) 0.0249(10) Uani 1 1 d . . .
N6 N 0.5137(3) 0.38523(11) 0.6991(5) 0.0280(9) Uani 1 1 d . . .
C1 C 0.4956(5) 0.39259(16) 0.2944(9) 0.0394(14) Uani 1 1 d . . .
H1A H 0.579(5) 0.3983(14) 0.325(7) 0.039(14) Uiso 1 1 d . . .
H1B H 0.464(4) 0.3991(12) 0.164(7) 0.020(12) Uiso 1 1 d . . .
C2 C 0.4764(5) 0.34843(16) 0.3318(9) 0.0391(15) Uani 1 1 d . . .
H2A H 0.505(4) 0.3350(14) 0.255(6) 0.035(13) Uiso 1 1 d . . .
H2B H 0.525(4) 0.3417(13) 0.460(7) 0.030(14) Uiso 1 1 d . . .
C3 C 0.2732(6) 0.34338(17) 0.1203(9) 0.0412(16) Uani 1 1 d . . .
H3A H 0.324(5) 0.3532(15) 0.056(7) 0.043(15) Uiso 1 1 d . . .
H3B H 0.250(5) 0.3190(16) 0.069(7) 0.048(16) Uiso 1 1 d . . .
C4 C 0.1583(5) 0.36807(15) 0.0898(9) 0.0358(14) Uani 1 1 d . . .
H4A H 0.101(4) 0.3544(13) 0.127(6) 0.025(12) Uiso 1 1 d . . .
H4B H 0.118(4) 0.3728(12) -0.040(7) 0.022(13) Uiso 1 1 d . . .
C5 C 0.2572(5) 0.43416(17) 0.1192(8) 0.0414(15) Uani 1 1 d . . .
H5A H 0.203(4) 0.4573(12) 0.056(6) 0.018(11) Uiso 1 1 d . . .
H5B H 0.281(4) 0.4212(12) 0.036(6) 0.021(11) Uiso 1 1 d . . .
C6 C 0.3658(5) 0.45214(15) 0.2574(8) 0.0376(14) Uani 1 1 d . . .
H6A H 0.337(4) 0.4706(13) 0.321(6) 0.025(12) Uiso 1 1 d . . .
H6B H 0.418(5) 0.4652(15) 0.198(7) 0.046(15) Uiso 1 1 d . . .
C11 C 0.3397(6) 0.29712(14) 0.3616(9) 0.0384(15) Uani 1 1 d . . .
H11A H 0.397(4) 0.2940(11) 0.467(6) 0.006(11) Uiso 1 1 d . . .
H11B H 0.356(5) 0.2767(16) 0.274(7) 0.051(15) Uiso 1 1 d . . .
C12 C 0.2183(5) 0.28865(13) 0.3786(7) 0.0344(13) Uani 1 1 d . . .
C13 C 0.1619(6) 0.25060(14) 0.3417(7) 0.0428(15) Uani 1 1 d . . .
H13 H 0.199(4) 0.2299(14) 0.297(6) 0.031(13) Uiso 1 1 d . . .
C14 C 0.0534(6) 0.24536(15) 0.3639(8) 0.0465(16) Uani 1 1 d . . .
H14 H 0.014(5) 0.2197(18) 0.339(8) 0.070(19) Uiso 1 1 d . . .
C15 C -0.0033(5) 0.27680(15) 0.4255(7) 0.0407(14) Uani 1 1 d . . .
C16 C -0.1147(5) 0.27443(18) 0.4571(9) 0.0499(17) Uani 1 1 d . . .
H16 H -0.157(5) 0.2508(17) 0.424(7) 0.054(16) Uiso 1 1 d . . .
C17 C -0.1573(5) 0.3070(2) 0.5217(9) 0.0523(18) Uani 1 1 d . . .
H17 H -0.227(5) 0.3084(16) 0.555(7) 0.053(16) Uiso 1 1 d . . .
C18 C -0.0917(5) 0.34355(17) 0.5636(8) 0.0423(15) Uani 1 1 d . . .
H18 H -0.118(4) 0.3644(13) 0.615(6) 0.021(12) Uiso 1 1 d . . .
C19 C 0.0182(4) 0.34844(14) 0.5344(7) 0.0351(13) Uani 1 1 d . . .
C20 C 0.0604(4) 0.31417(13) 0.4610(7) 0.0314(12) Uani 1 1 d . . .
C21 C 0.0656(5) 0.42632(14) 0.1750(8) 0.0321(13) Uani 1 1 d . . .
H21A H 0.010(4) 0.4082(13) 0.206(6) 0.025(11) Uiso 1 1 d . . .
H21B H 0.024(4) 0.4327(13) 0.051(7) 0.029(14) Uiso 1 1 d . . .
C22 C 0.0881(4) 0.46241(13) 0.2941(8) 0.0297(13) Uani 1 1 d . . .
C23 C 0.0279(5) 0.49987(14) 0.2513(9) 0.0341(15) Uani 1 1 d . . .
H23 H -0.029(4) 0.5022(10) 0.149(6) 0.001(11) Uiso 1 1 d . . .
C24 C 0.0563(5) 0.53106(14) 0.3654(8) 0.0354(15) Uani 1 1 d . . .
H24 H 0.014(4) 0.5549(14) 0.338(6) 0.029(12) Uiso 1 1 d . . .
C25 C 0.1487(5) 0.52623(12) 0.5276(8) 0.0309(14) Uani 1 1 d . . .
C26 C 0.1888(5) 0.55669(13) 0.6552(9) 0.0367(16) Uani 1 1 d . . .
C27 C 0.2765(6) 0.54809(14) 0.8063(10) 0.0403(17) Uani 1 1 d . . .
C28 C 0.3296(6) 0.50944(14) 0.8456(9) 0.0340(15) Uani 1 1 d . . .
H28 H 0.387(4) 0.5059(11) 0.945(6) 0.003(12) Uiso 1 1 d . . .
C29 C 0.2940(5) 0.47778(12) 0.7275(7) 0.0282(13) Uani 1 1 d . . .
C30 C 0.2035(4) 0.48742(12) 0.5653(7) 0.0276(13) Uani 1 1 d . . .
C31 C 0.5305(5) 0.44187(14) 0.5277(7) 0.0347(14) Uani 1 1 d . . .
H31A H 0.592(4) 0.4546(14) 0.483(7) 0.042(14) Uiso 1 1 d . . .
H31B H 0.495(4) 0.4628(13) 0.581(6) 0.027(12) Uiso 1 1 d . . .
C32 C 0.5901(4) 0.41156(13) 0.6684(7) 0.0318(13) Uani 1 1 d . . .
C33 C 0.7138(5) 0.40981(17) 0.7566(8) 0.0408(15) Uani 1 1 d . . .
H33 H 0.758(5) 0.4270(15) 0.726(7) 0.041(15) Uiso 1 1 d . . .
C34 C 0.7591(5) 0.38005(17) 0.8778(9) 0.0440(15) Uani 1 1 d . . .
H34 H 0.840(4) 0.3770(12) 0.935(6) 0.024(12) Uiso 1 1 d . . .
C35 C 0.6820(4) 0.35172(13) 0.9141(7) 0.0323(13) Uani 1 1 d . . .
C36 C 0.7187(6) 0.31931(17) 1.0331(9) 0.0431(15) Uani 1 1 d . . .
H36 H 0.795(5) 0.3194(16) 1.091(8) 0.048(18) Uiso 1 1 d . . .
C37 C 0.6346(6) 0.29315(16) 1.0545(8) 0.0448(15) Uani 1 1 d . . .
H37 H 0.655(5) 0.2725(16) 1.141(7) 0.045(15) Uiso 1 1 d . . .
C38 C 0.5114(5) 0.29718(14) 0.9627(7) 0.0364(14) Uani 1 1 d . . .
H38 H 0.459(4) 0.2810(15) 0.984(6) 0.038(14) Uiso 1 1 d . . .
C39 C 0.4677(5) 0.32882(12) 0.8448(7) 0.0287(12) Uani 1 1 d . . .
C40 C 0.5573(4) 0.35570(12) 0.8212(6) 0.0274(12) Uani 1 1 d . . .
H102 H 0.157(4) 0.5811(15) 0.626(7) 0.039(14) Uiso 1 1 d . . .
H101 H 0.307(5) 0.5648(16) 0.891(7) 0.039(15) Uiso 1 1 d . . .

loop_
_atom_site_aniso_label
_atom_site_aniso_U_11
_atom_site_aniso_U_22
_atom_site_aniso_U_33
_atom_site_aniso_U_23
_atom_site_aniso_U_13
_atom_site_aniso_U_12
Nd 0.02617(14) 0.02209(10) 0.0266(2) 0.00466(11) 0.01087(14) 0.00328(11)
O1 0.0352(19) 0.0230(15) 0.060(3) 0.0060(15) 0.024(2) 0.0024(13)
O2 0.039(2) 0.0279(15) 0.028(2) 0.0013(14) 0.008(2) 0.0064(14)
O3 0.0300(19) 0.0350(17) 0.034(3) 0.0126(15) 0.005(2) -0.0004(14)
N1 0.038(2) 0.033(2) 0.021(3) -0.0032(17) 0.006(3) 0.0080(17)
N2 0.029(2) 0.035(2) 0.027(3) 0.0036(17) 0.010(2) 0.0026(16)
N3 0.030(2) 0.037(2) 0.027(3) 0.0070(18) 0.011(2) -0.0005(17)
N4 0.032(2) 0.0270(18) 0.023(3) 0.0042(16) -0.001(2) 0.0021(16)
N5 0.023(2) 0.0269(18) 0.024(3) 0.0072(16) 0.006(2) 0.0037(15)
N6 0.027(2) 0.0274(17) 0.029(3) 0.0007(17) 0.008(2) 0.0010(16)
C1 0.035(3) 0.055(3) 0.032(5) 0.003(3) 0.016(3) 0.002(2)
C2 0.039(3) 0.050(3) 0.032(5) -0.004(3) 0.016(4) 0.014(2)
C3 0.050(4) 0.043(3) 0.033(5) -0.008(3) 0.018(4) 0.003(3)
C4 0.038(3) 0.043(3) 0.021(5) -0.001(2) 0.003(4) 0.002(2)
C5 0.044(3) 0.048(3) 0.040(5) 0.018(3) 0.023(4) 0.009(3)
C6 0.036(3) 0.042(3) 0.038(4) 0.014(2) 0.017(3) 0.000(2)
C11 0.047(4) 0.032(3) 0.028(5) -0.006(2) 0.001(4) 0.012(2)
C12 0.045(3) 0.028(2) 0.022(4) 0.001(2) 0.001(3) 0.003(2)
C13 0.066(4) 0.027(2) 0.027(4) -0.003(2) 0.002(4) 0.000(2)
C14 0.066(4) 0.030(3) 0.024(4) 0.002(2) -0.012(4) -0.013(3)
C15 0.043(3) 0.037(3) 0.027(4) 0.008(2) -0.008(3) -0.013(2)
C16 0.039(3) 0.051(3) 0.045(5) 0.018(3) -0.007(4) -0.018(3)
C17 0.025(3) 0.074(4) 0.051(5) 0.035(3) 0.003(4) -0.006(3)
C18 0.032(3) 0.049(3) 0.045(4) 0.022(3) 0.010(3) 0.007(2)
C19 0.031(3) 0.035(2) 0.038(4) 0.018(2) 0.008(3) 0.004(2)
C20 0.030(3) 0.031(2) 0.024(4) 0.010(2) -0.004(3) -0.0040(19)
C21 0.029(3) 0.034(2) 0.032(4) 0.007(2) 0.008(3) 0.000(2)
C22 0.025(3) 0.030(2) 0.037(4) 0.009(2) 0.014(3) 0.0005(18)
C23 0.024(3) 0.039(3) 0.037(5) 0.021(2) 0.007(4) 0.008(2)
C24 0.031(3) 0.028(2) 0.053(5) 0.014(2) 0.023(4) 0.009(2)
C25 0.033(3) 0.025(2) 0.042(4) 0.006(2) 0.022(3) 0.0019(18)
C26 0.047(3) 0.022(2) 0.049(5) 0.006(2) 0.027(4) 0.006(2)
C27 0.061(4) 0.026(2) 0.046(5) -0.009(3) 0.033(4) -0.008(2)
C28 0.042(4) 0.036(3) 0.025(5) -0.001(2) 0.012(4) -0.004(2)
C29 0.034(3) 0.027(2) 0.028(4) 0.0008(19) 0.016(3) -0.0003(19)
C30 0.030(3) 0.026(2) 0.033(4) 0.005(2) 0.018(3) 0.0002(18)
C31 0.032(3) 0.036(2) 0.039(4) 0.006(2) 0.015(3) -0.006(2)
C32 0.032(3) 0.034(2) 0.032(4) -0.003(2) 0.015(3) -0.0026(19)
C33 0.033(3) 0.052(3) 0.040(5) -0.007(3) 0.015(3) -0.011(2)
C34 0.028(3) 0.060(4) 0.041(5) -0.006(3) 0.008(4) 0.000(2)
C35 0.032(3) 0.028(2) 0.032(4) 0.001(2) 0.004(3) 0.0106(18)
C36 0.036(4) 0.049(3) 0.036(5) -0.002(3) 0.001(4) 0.013(3)
C37 0.054(4) 0.038(3) 0.035(5) 0.009(3) 0.005(4) 0.018(3)
C38 0.050(4) 0.026(2) 0.032(4) 0.001(2) 0.012(3) 0.001(2)
C39 0.038(3) 0.023(2) 0.023(4) -0.0002(18) 0.007(3) 0.0048(18)
C40 0.031(3) 0.029(2) 0.024(4) -0.0029(19) 0.011(3) 0.0054(18)

loop_
_atom_type_symbol
_atom_type_description
_atom_type_scat_dispersion_real
_atom_type_scat_dispersion_imag
_atom_type_scat_source
C C 0.0033 0.0016 'International Tables Vol C Tables 4.2.6.8 and 6.1.1.4'
H H 0.0000 0.0000 'International Tables Vol C Tables 4.2.6.8 and 6.1.1.4'
N N 0.0061 0.0033 'International Tables Vol C Tables 4.2.6.8 and 6.1.1.4'
O O 0.0106 0.0060 'International Tables Vol C Tables 4.2.6.8 and 6.1.1.4'
Nd Nd -0.1943 3.0179 'International Tables Vol C Tables 4.2.6.8 and 6.1.1.4'

loop_
_geom_angle_atom_site_label_1
_geom_angle_atom_site_label_2
_geom_angle_atom_site_label_3
_geom_angle
_geom_angle_site_symmetry_1
_geom_angle_site_symmetry_3
_geom_angle_publ_flag
O1 Nd O3 89.59(11) . . ?
O1 Nd O2 92.16(11) . . ?
O3 Nd O2 93.42(11) . . ?
O1 Nd N6 146.18(12) . . ?
O3 Nd N6 63.70(11) . . ?
O2 Nd N6 70.57(11) . . ?
O1 Nd N4 64.16(11) . . ?
O3 Nd N4 69.33(12) . . ?
O2 Nd N4 149.81(11) . . ?
N6 Nd N4 118.53(12) . . ?
O1 Nd N5 73.10(10) . . ?
O3 Nd N5 149.63(12) . . ?
O2 Nd N5 63.34(13) . . ?
N6 Nd N5 119.69(12) . . ?
N4 Nd N5 121.02(12) . . ?
O1 Nd N1 121.16(12) . . ?
O3 Nd N1 88.64(12) . . ?
O2 Nd N1 146.65(11) . . ?
N6 Nd N1 80.74(12) . . ?
N4 Nd N1 60.44(12) . . ?
N5 Nd N1 121.61(13) . . ?
O1 Nd N3 150.68(11) . . ?
O3 Nd N3 119.72(11) . . ?
O2 Nd N3 87.24(11) . . ?
N6 Nd N3 60.00(12) . . ?
N4 Nd N3 122.68(12) . . ?
N5 Nd N3 80.55(11) . . ?
N1 Nd N3 63.29(11) . . ?
O1 Nd N2 91.51(12) . . ?
O3 Nd N2 147.47(11) . . ?
O2 Nd N2 119.00(11) . . ?
N6 Nd N2 122.23(11) . . ?
N4 Nd N2 82.01(12) . . ?
N5 Nd N2 59.90(12) . . ?
N1 Nd N2 63.25(12) . . ?
N3 Nd N2 63.70(12) . . ?
C19 O1 Nd 124.2(3) . . ?
C29 O2 Nd 125.3(3) . . ?
C39 O3 Nd 124.7(3) . . ?
C11 N1 C2 109.1(4) . . ?
C11 N1 C3 108.9(4) . . ?
C2 N1 C3 111.4(4) . . ?
C11 N1 Nd 105.5(3) . . ?
C2 N1 Nd 106.3(3) . . ?
C3 N1 Nd 115.3(3) . . ?
C21 N2 C4 110.1(4) . . ?
C21 N2 C5 110.3(4) . . ?
C4 N2 C5 110.7(4) . . ?
C21 N2 Nd 104.0(3) . . ?
C4 N2 Nd 107.0(3) . . ?
C5 N2 Nd 114.6(3) . . ?
C31 N3 C6 110.2(4) . . ?
C31 N3 C1 109.8(4) . . ?
C6 N3 C1 110.3(4) . . ?
C31 N3 Nd 104.5(3) . . ?
C6 N3 Nd 106.6(3) . . ?
C1 N3 Nd 115.1(3) . . ?
C12 N4 C20 119.8(4) . . ?
C12 N4 Nd 122.6(3) . . ?
C20 N4 Nd 117.0(3) . . ?
C22 N5 C30 120.0(4) . . ?
C22 N5 Nd 122.7(3) . . ?
C30 N5 Nd 117.3(4) . . ?
C32 N6 C40 119.3(4) . . ?
C32 N6 Nd 123.3(3) . . ?
C40 N6 Nd 117.3(3) . . ?
N3 C1 C2 113.8(4) . . ?
N1 C2 C1 112.5(4) . . ?
N1 C3 C4 114.9(4) . . ?
N2 C4 C3 112.3(5) . . ?
N2 C5 C6 115.0(4) . . ?
N3 C6 C5 113.1(4) . . ?
N1 C11 C12 111.7(4) . . ?
N4 C12 C13 121.9(5) . . ?
N4 C12 C11 115.3(4) . . ?
C13 C12 C11 122.8(5) . . ?
C14 C13 C12 118.9(5) . . ?
C13 C14 C15 121.5(5) . . ?
C16 C15 C14 126.3(5) . . ?
C16 C15 C20 117.8(5) . . ?
C14 C15 C20 115.9(5) . . ?
C17 C16 C15 120.1(5) . . ?
C16 C17 C18 122.2(5) . . ?
C19 C18 C17 121.2(5) . . ?
O1 C19 C18 124.9(5) . . ?
O1 C19 C20 119.1(4) . . ?
C18 C19 C20 116.0(5) . . ?
N4 C20 C15 121.9(5) . . ?
N4 C20 C19 115.3(4) . . ?
C15 C20 C19 122.7(4) . . ?
N2 C21 C22 110.0(4) . . ?
N5 C22 C23 121.0(5) . . ?
N5 C22 C21 114.2(4) . . ?
C23 C22 C21 124.8(6) . . ?
C24 C23 C22 120.6(6) . . ?
C23 C24 C25 119.6(5) . . ?
C26 C25 C24 125.0(5) . . ?
C26 C25 C30 117.9(6) . . ?
C24 C25 C30 117.2(5) . . ?
C27 C26 C25 119.3(5) . . ?
C26 C27 C28 123.0(6) . . ?
C29 C28 C27 121.1(7) . . ?
O2 C29 C28 125.7(6) . . ?
O2 C29 C30 118.7(4) . . ?
C28 C29 C30 115.6(5) . . ?
N5 C30 C25 121.5(5) . . ?
N5 C30 C29 115.4(4) . . ?
C25 C30 C29 123.1(4) . . ?
N3 C31 C32 109.8(4) . . ?
N6 C32 C33 121.8(5) . . ?
N6 C32 C31 113.9(4) . . ?
C33 C32 C31 124.3(4) . . ?
C34 C33 C32 119.6(5) . . ?
C33 C34 C35 120.5(5) . . ?
C34 C35 C36 125.4(5) . . ?
C34 C35 C40 116.8(5) . . ?
C36 C35 C40 117.8(5) . . ?
C37 C36 C35 119.8(6) . . ?
C36 C37 C38 122.3(5) . . ?
C39 C38 C37 121.4(5) . . ?
O3 C39 C38 125.1(4) . . ?
O3 C39 C40 119.1(4) . . ?
C38 C39 C40 115.8(5) . . ?
N6 C40 C35 122.0(4) . . ?
N6 C40 C39 115.0(4) . . ?
C35 C40 C39 122.9(4) . . ?

loop_
_geom_bond_atom_site_label_1
_geom_bond_atom_site_label_2
_geom_bond_distance
_geom_bond_site_symmetry_2
_geom_bond_publ_flag
Nd O1 2.393(3) . ?
Nd O3 2.406(3) . ?
Nd O2 2.409(3) . ?
Nd N6 2.608(4) . ?
Nd N4 2.609(4) . ?
Nd N5 2.621(4) . ?
Nd N1 2.788(4) . ?
Nd N3 2.789(3) . ?
Nd N2 2.796(4) . ?
O1 C19 1.319(5) . ?
O2 C29 1.310(5) . ?
O3 C39 1.308(6) . ?
N1 C11 1.471(6) . ?
N1 C2 1.474(7) . ?
N1 C3 1.486(8) . ?
N2 C21 1.474(6) . ?
N2 C4 1.479(6) . ?
N2 C5 1.500(6) . ?
N3 C31 1.473(7) . ?
N3 C6 1.487(6) . ?
N3 C1 1.496(6) . ?
N4 C12 1.324(6) . ?
N4 C20 1.355(6) . ?
N5 C22 1.325(6) . ?
N5 C30 1.362(6) . ?
N6 C32 1.328(5) . ?
N6 C40 1.367(6) . ?
C1 C2 1.525(7) . ?
C3 C4 1.524(7) . ?
C5 C6 1.516(8) . ?
C11 C12 1.497(7) . ?
C12 C13 1.409(7) . ?
C13 C14 1.350(8) . ?
C14 C15 1.410(8) . ?
C15 C16 1.409(8) . ?
C15 C20 1.425(6) . ?
C16 C17 1.362(9) . ?
C17 C18 1.415(8) . ?
C18 C19 1.390(6) . ?
C19 C20 1.441(7) . ?
C21 C22 1.505(7) . ?
C22 C23 1.413(6) . ?
C23 C24 1.353(8) . ?
C24 C25 1.414(8) . ?
C25 C26 1.411(7) . ?
C25 C30 1.425(6) . ?
C26 C27 1.349(8) . ?
C27 C28 1.413(7) . ?
C28 C29 1.389(7) . ?
C29 C30 1.431(7) . ?
C31 C32 1.509(7) . ?
C32 C33 1.393(7) . ?
C33 C34 1.371(8) . ?
C34 C35 1.397(7) . ?
C35 C36 1.413(7) . ?
C35 C40 1.415(7) . ?
C36 C37 1.363(8) . ?
C37 C38 1.398(8) . ?
C38 C39 1.398(7) . ?
C39 C40 1.435(6) . ?
